data_7063549
loop_
_publ_author_name
'Hollenw\"ager, Dirk'
'Nitzer, Alexander'
'Leitz, Dominik'
'Kornath, Andreas J.'

_publ_section_title
;
 Structures and properties of the mono- and diprotonated species of
 acetylenedicarbonyl fluoride
;
_journal_issue 48
_journal_name_full 'New Journal of Chemistry'
_journal_page_first 20140
_journal_page_last 20148
_journal_paper_doi 10.1039/D4NJ04175E
_journal_volume 48
_journal_year 2024
_chemical_formula_moiety 'F11 Sb2, 0.5 (C4 H2 F2 O2), F H'
_chemical_formula_sum 'C2 H2 F13 O Sb2'
_chemical_formula_weight 532.54
_chemical_name_common '[C4(OH)2F2][Sb2F11]'
_chemical_name_systematic 'diprotonated Acetylenedicarbonyl Fluoride'
_chemical_properties_physical Air-sensitive,Moisture-sensitive,Hygroscopic
_space_group_crystal_system triclinic
_space_group_IT_number 2
_space_group_name_Hall '-P 1'
_space_group_name_H-M_alt 'P -1'
_atom_sites_solution_hydrogens difmap
_atom_sites_solution_primary direct
_atom_sites_solution_secondary difmap
_audit_creation_date 2021-01-13
_audit_creation_method SHELXL-2018/3
_audit_update_record
;
2024-07-18 deposited with the CCDC.	2024-11-18 downloaded from the CCDC.
;
_cell_angle_alpha 94.096(7)
_cell_angle_beta 91.767(5)
_cell_angle_gamma 114.341(9)
_cell_formula_units_Z 2
_cell_length_a 7.4703(6)
_cell_length_b 8.0314(10)
_cell_length_c 9.7471(5)
_cell_measurement_reflns_used 2292
_cell_measurement_temperature 98(2)
_cell_measurement_theta_max 32.2590
_cell_measurement_theta_min 2.8010
_cell_volume 530.28(9)
_computing_cell_refinement 'CrysAlisPro 1.171.40.84a (Rigaku OD, 2020)'
_computing_data_collection 'CrysAlisPro 1.171.40.84a (Rigaku OD, 2020)'
_computing_data_reduction 'CrysAlisPro 1.171.40.84a (Rigaku OD, 2020)'
_computing_molecular_graphics 'ORTEP-3, Version ORTEP-III (1.0.3), L. J. Farrugia, J. Appl. Cryst. (2012),45, 849-854'
_computing_publication_material 'PLATON (A.L.Spek, Acta Cryst. 2009, D65, 148-155.) '
_computing_structure_refinement 'SHELXL-2018/3 (Sheldrick, 2018)'
_computing_structure_solution 'SHELXT (Sheldrick, G. M. (2015). Acta Cryst. A71, 3-8.)'
_diffrn_ambient_temperature 98(2)
_diffrn_detector 'CCD plate'
_diffrn_detector_area_resol_mean 15.9809
_diffrn_measured_fraction_theta_full 0.999
_diffrn_measured_fraction_theta_max 0.907
_diffrn_measurement_device 'CCD camera on \k-goniostat'
_diffrn_measurement_device_type 'Xcalibur, Sapphire3'
_diffrn_measurement_method '\w scans'
_diffrn_radiation_collimation 0.5
_diffrn_radiation_monochromator graphite
_diffrn_radiation_source 'Enhance (Mo) X-ray Source'
_diffrn_radiation_type 'Mo K\a'
_diffrn_radiation_wavelength 0.71073
_diffrn_reflns_av_R_equivalents 0.0355
_diffrn_reflns_av_unetI/netI 0.0571
_diffrn_reflns_Laue_measured_fraction_full 0.999
_diffrn_reflns_Laue_measured_fraction_max 0.907
_diffrn_reflns_limit_h_max 9
_diffrn_reflns_limit_h_min -11
_diffrn_reflns_limit_k_max 11
_diffrn_reflns_limit_k_min -10
_diffrn_reflns_limit_l_max 14
_diffrn_reflns_limit_l_min -14
_diffrn_reflns_number 5735
_diffrn_reflns_point_group_measured_fraction_full 0.999
_diffrn_reflns_point_group_measured_fraction_max 0.907
_diffrn_reflns_theta_full 25.242
_diffrn_reflns_theta_max 32.239
_diffrn_reflns_theta_min 2.796
_diffrn_source_current 40
_diffrn_source_type 'Spellman generator'
_diffrn_source_voltage 50
_exptl_absorpt_coefficient_mu 5.267
_exptl_absorpt_correction_T_max 1.00000
_exptl_absorpt_correction_T_min 0.77134
_exptl_absorpt_correction_type multi-scan
_exptl_absorpt_process_details
;
CrysAlisPro 1.171.40.84a (Rigaku Oxford Diffraction, 2020)
Empirical absorption correction using spherical harmonics,
implemented in SCALE3 ABSPACK scaling algorithm.
;
_exptl_crystal_colour colorless
_exptl_crystal_density_diffrn 3.335
_exptl_crystal_density_method 'not measured'
_exptl_crystal_description plate
_exptl_crystal_F_000 482
_exptl_crystal_recrystallization_method 'Re-crystallisation from solvent: HF'
_exptl_crystal_size_max 0.163
_exptl_crystal_size_mid 0.115
_exptl_crystal_size_min 0.068
_refine_diff_density_max 1.450
_refine_diff_density_min -1.492
_refine_diff_density_rms 0.234
_refine_ls_extinction_method none
_refine_ls_goodness_of_fit_ref 1.026
_refine_ls_hydrogen_treatment refall
_refine_ls_matrix_type full
_refine_ls_number_parameters 171
_refine_ls_number_reflns 3414
_refine_ls_number_restraints 3
_refine_ls_restrained_S_all 1.026
_refine_ls_R_factor_all 0.0421
_refine_ls_R_factor_gt 0.0318
_refine_ls_shift/su_max 0.001
_refine_ls_shift/su_mean 0.000
_refine_ls_structure_factor_coef Fsqd
_refine_ls_weighting_details 'w=1/[\s^2^(Fo^2^)+(0.0168P)^2^] where P=(Fo^2^+2Fc^2^)/3'
_refine_ls_weighting_scheme calc
_refine_ls_wR_factor_gt 0.0635
_refine_ls_wR_factor_ref 0.0688
_reflns_Friedel_coverage 0.000
_reflns_number_gt 2830
_reflns_number_total 3414
_reflns_threshold_expression 'I > 2\s(I)'
_cod_data_source_file d4nj04175e3.cif
_cod_data_source_block xi002
_cod_depositor_comments 'Adding full bibliography for 7063547--7063549.cif.'
_cod_database_code 7063549
_shelx_shelxl_version_number 2018/3
_shelx_space_group_comment
;
The symmetry employed for this shelxl refinement is uniquely defined
by the following loop, which should always be used as a source of
symmetry information in preference to the above space-group names.
They are only intended as comments.
;
_shelx_estimated_absorpt_t_min 0.481
_shelx_estimated_absorpt_t_max 0.716
_oxdiff_exptl_absorpt_empirical_full_min 0.829
_oxdiff_exptl_absorpt_empirical_full_max 1.320
_oxdiff_exptl_absorpt_empirical_details
;
Empirical correction (ABSPACK) includes:
- Absorption correction using spherical harmonics
- Frame scaling
;

loop_
_space_group_symop_operation_xyz
'x, y, z'
'-x, -y, -z'

loop_
_atom_site_label
_atom_site_type_symbol
_atom_site_fract_x
_atom_site_fract_y
_atom_site_fract_z
_atom_site_U_iso_or_equiv
_atom_site_adp_type
_atom_site_occupancy
_atom_site_site_symmetry_order
_atom_site_calc_flag
_atom_site_refinement_flags_posn
_atom_site_refinement_flags_adp
_atom_site_refinement_flags_occupancy
_atom_site_disorder_assembly
_atom_site_disorder_group
Sb1 Sb 0.34032(4) 0.43267(3) 0.74796(3) 0.01132(7) Uani 1 1 d . . . . .
Sb2 Sb 0.91279(4) 0.78499(3) 0.77140(3) 0.01275(7) Uani 1 1 d . . . . .
F7 F 0.4479(4) 0.3056(3) 0.6355(3) 0.0215(5) Uani 1 1 d . . . . .
F13 F 0.6200(3) 0.6215(3) 0.7822(3) 0.0257(6) Uani 1 1 d . . . . .
F10 F 0.8551(3) 0.9580(3) 0.8769(3) 0.0189(5) Uani 1 1 d . . . . .
F6 F 0.3957(4) 0.3245(3) 0.8965(3) 0.0206(5) Uani 1 1 d . . . . .
F1 F 0.2348(4) 0.7085(3) 0.1398(3) 0.0225(5) Uani 1 1 d . . . . .
F4 F 0.2817(4) 0.5952(3) 0.8611(3) 0.0229(6) Uani 1 1 d . . . . .
F12 F 0.9462(4) 0.6883(3) 0.9318(3) 0.0227(5) Uani 1 1 d . . . . .
F11 F 0.9219(4) 0.5861(3) 0.6675(3) 0.0250(6) Uani 1 1 d . . . . .
F2 F 0.2610(4) 0.7974(4) 0.4808(3) 0.0265(6) Uani 1 1 d D . . . .
F5 F 0.3308(4) 0.5635(4) 0.5969(3) 0.0254(6) Uani 1 1 d . . . . .
F8 F 1.1776(3) 0.9352(4) 0.7643(3) 0.0255(6) Uani 1 1 d . . . . .
F3 F 0.0823(3) 0.2638(3) 0.7128(3) 0.0231(6) Uani 1 1 d . . . . .
F9 F 0.8309(4) 0.8585(4) 0.6139(3) 0.0256(6) Uani 1 1 d . . . . .
O1 O 0.4124(5) 0.9476(4) 0.2823(3) 0.0208(6) Uani 1 1 d D . . . .
C2 C 0.4609(6) 0.9621(6) 0.0482(4) 0.0164(8) Uani 1 1 d . . . . .
C1 C 0.3672(6) 0.8727(6) 0.1646(4) 0.0170(8) Uani 1 1 d . . . . .
H2 H 0.287(8) 0.707(6) 0.523(6) 0.06(2) Uiso 1 1 d D . . . .
H1 H 0.376(14) 0.873(12) 0.359(7) 0.20(5) Uiso 1 1 d D . . . .

loop_
_atom_site_aniso_label
_atom_site_aniso_U_11
_atom_site_aniso_U_22
_atom_site_aniso_U_33
_atom_site_aniso_U_23
_atom_site_aniso_U_13
_atom_site_aniso_U_12
Sb1 0.00945(12) 0.01158(13) 0.01263(13) 0.00217(9) 0.00050(9) 0.00392(9)
Sb2 0.00961(12) 0.01204(13) 0.01504(14) 0.00036(9) -0.00025(9) 0.00316(9)
F7 0.0261(14) 0.0258(14) 0.0180(13) -0.0001(10) 0.0039(10) 0.0164(11)
F13 0.0112(12) 0.0224(14) 0.0344(16) 0.0024(11) 0.0029(11) -0.0022(10)
F10 0.0183(12) 0.0165(12) 0.0241(13) -0.0010(10) -0.0009(10) 0.0101(10)
F6 0.0225(13) 0.0225(13) 0.0172(12) 0.0088(10) -0.0002(10) 0.0089(10)
F1 0.0233(13) 0.0204(13) 0.0216(14) 0.0043(10) 0.0041(10) 0.0063(10)
F4 0.0251(14) 0.0201(13) 0.0252(14) -0.0032(10) 0.0014(11) 0.0120(11)
F12 0.0276(14) 0.0226(14) 0.0218(13) 0.0064(10) 0.0011(11) 0.0137(11)
F11 0.0286(14) 0.0196(13) 0.0259(14) -0.0062(11) -0.0002(11) 0.0106(11)
F2 0.0370(16) 0.0334(16) 0.0210(14) 0.0133(11) 0.0115(12) 0.0242(13)
F5 0.0291(15) 0.0283(15) 0.0248(14) 0.0156(11) 0.0034(11) 0.0158(12)
F8 0.0108(12) 0.0254(14) 0.0340(16) -0.0005(11) 0.0030(10) 0.0016(10)
F3 0.0115(12) 0.0201(13) 0.0311(15) 0.0003(10) -0.0028(10) 0.0005(9)
F9 0.0297(15) 0.0269(14) 0.0204(14) 0.0048(10) -0.0037(11) 0.0120(12)
O1 0.0230(16) 0.0261(17) 0.0147(15) 0.0037(12) 0.0024(12) 0.0112(13)
C2 0.0182(19) 0.017(2) 0.017(2) 0.0005(15) -0.0009(15) 0.0107(16)
C1 0.0130(18) 0.024(2) 0.020(2) 0.0064(16) 0.0037(15) 0.0128(16)

loop_
_atom_type_symbol
_atom_type_description
_atom_type_scat_dispersion_real
_atom_type_scat_dispersion_imag
_atom_type_scat_source
C C 0.0033 0.0016 'International Tables Vol C Tables 4.2.6.8 and 6.1.1.4'
H H 0.0000 0.0000 'International Tables Vol C Tables 4.2.6.8 and 6.1.1.4'
O O 0.0106 0.0060 'International Tables Vol C Tables 4.2.6.8 and 6.1.1.4'
F F 0.0171 0.0103 'International Tables Vol C Tables 4.2.6.8 and 6.1.1.4'
Sb Sb -0.5866 1.5461 'International Tables Vol C Tables 4.2.6.8 and 6.1.1.4'

loop_
_geom_angle_atom_site_label_1
_geom_angle_atom_site_label_2
_geom_angle_atom_site_label_3
_geom_angle
_geom_angle_site_symmetry_1
_geom_angle_site_symmetry_3
_geom_angle_publ_flag
F4 Sb1 F3 95.24(11) . . ?
F4 Sb1 F6 92.66(12) . . ?
F3 Sb1 F6 96.09(12) . . ?
F4 Sb1 F7 168.91(11) . . ?
F3 Sb1 F7 95.66(11) . . ?
F6 Sb1 F7 88.19(11) . . ?
F4 Sb1 F5 89.28(12) . . ?
F3 Sb1 F5 93.18(12) . . ?
F6 Sb1 F5 170.31(11) . . ?
F7 Sb1 F5 88.11(12) . . ?
F4 Sb1 F13 84.36(11) . . ?
F3 Sb1 F13 178.25(12) . . ?
F6 Sb1 F13 85.63(11) . . ?
F7 Sb1 F13 84.68(11) . . ?
F5 Sb1 F13 85.11(11) . . ?
F12 Sb2 F8 94.61(12) . . ?
F12 Sb2 F11 90.22(12) . . ?
F8 Sb2 F11 95.21(12) . . ?
F12 Sb2 F9 169.63(12) . . ?
F8 Sb2 F9 95.69(12) . . ?
F11 Sb2 F9 89.96(12) . . ?
F12 Sb2 F10 89.09(11) . . ?
F8 Sb2 F10 95.17(11) . . ?
F11 Sb2 F10 169.61(11) . . ?
F9 Sb2 F10 88.87(12) . . ?
F12 Sb2 F13 85.00(11) . . ?
F8 Sb2 F13 179.05(11) . . ?
F11 Sb2 F13 85.66(11) . . ?
F9 Sb2 F13 84.68(12) . . ?
F10 Sb2 F13 83.95(11) . . ?
Sb1 F13 Sb2 165.88(15) . . ?
C2 C2 C1 179.5(6) 2_675 . ?
O1 C1 F1 121.5(4) . . ?
O1 C1 C2 122.1(4) . . ?
F1 C1 C2 116.5(4) . . ?

loop_
_geom_bond_atom_site_label_1
_geom_bond_atom_site_label_2
_geom_bond_distance
_geom_bond_site_symmetry_2
_geom_bond_publ_flag
Sb1 F4 1.846(2) . ?
Sb1 F3 1.847(2) . ?
Sb1 F6 1.860(2) . ?
Sb1 F7 1.860(2) . ?
Sb1 F5 1.885(3) . ?
Sb1 F13 2.012(2) . ?
Sb2 F12 1.849(3) . ?
Sb2 F8 1.851(2) . ?
Sb2 F11 1.856(2) . ?
Sb2 F9 1.857(3) . ?
Sb2 F10 1.868(2) . ?
Sb2 F13 2.046(2) . ?
F1 C1 1.281(5) . ?
O1 C1 1.226(5) . ?
C2 C2 1.189(8) 2_675 ?
C2 C1 1.430(6) . ?
